data_4032431
loop_
_publ_author_name
'Rao, V. U. Bhaskara'
'Kumar, Krishna'
'Das, Tamal'
'Vanka, Kumar'
'Singh, Ravi P.'

_publ_section_title
;
 DBU-mediated Diastereoselective Aldol-type Cyanomethylation of Isatins.
;
_journal_name_full 'The Journal of organic chemistry'
_journal_paper_doi 10.1021/acs.joc.7b00512
_journal_year 2017
_chemical_formula_moiety 'C35 H26 N2 O2'
_chemical_formula_sum 'C35 H26 N2 O2'
_chemical_formula_weight 506.58
_chemical_name_systematic
;
 ?
;
_space_group_crystal_system orthorhombic
_space_group_IT_number 61
_space_group_name_Hall '-P 2ac 2ab'
_space_group_name_H-M_alt 'P b c a'
_symmetry_space_group_name_Hall '-P 2ac 2ab'
_symmetry_space_group_name_H-M 'P b c a'
_atom_sites_solution_hydrogens geom
_audit_creation_method SHELXL-2013
_cell_angle_alpha 90
_cell_angle_beta 90
_cell_angle_gamma 90
_cell_formula_units_Z 8
_cell_length_a 10.4204(4)
_cell_length_b 16.8718(7)
_cell_length_c 30.1306(12)
_cell_measurement_reflns_used 4660
_cell_measurement_temperature 296(2)
_cell_measurement_theta_max 24.997
_cell_measurement_theta_min 1.352
_cell_volume 5297.3(4)
_computing_structure_refinement 'SHELXL-2013 (Sheldrick, 2013)'
_diffrn_ambient_temperature 296(2)
_diffrn_measured_fraction_theta_full 0.972
_diffrn_measured_fraction_theta_max 1.000
_diffrn_measurement_device_type 'CCD area detector'
_diffrn_measurement_method 'phi and omega scans'
_diffrn_radiation_type MoK\a
_diffrn_radiation_wavelength 0.71073
_diffrn_reflns_av_R_equivalents 0.0635
_diffrn_reflns_av_unetI/netI 0.0266
_diffrn_reflns_Laue_measured_fraction_full 0.972
_diffrn_reflns_Laue_measured_fraction_max 1.000
_diffrn_reflns_limit_h_max 12
_diffrn_reflns_limit_h_min -12
_diffrn_reflns_limit_k_max 20
_diffrn_reflns_limit_k_min -20
_diffrn_reflns_limit_l_max 35
_diffrn_reflns_limit_l_min -35
_diffrn_reflns_number 64809
_diffrn_reflns_point_group_measured_fraction_full 0.972
_diffrn_reflns_point_group_measured_fraction_max 1.000
_diffrn_reflns_theta_full 25.242
_diffrn_reflns_theta_max 24.997
_diffrn_reflns_theta_min 1.352
_diffrn_source 'fine-focus sealed tube'
_exptl_absorpt_coefficient_mu 0.079
_exptl_absorpt_correction_T_max 0.984
_exptl_absorpt_correction_T_min 0.975
_exptl_absorpt_correction_type multi-scan
_exptl_absorpt_process_details '(SADABS; Bruker, 2000)'
_exptl_crystal_colour white
_exptl_crystal_density_diffrn 1.270
_exptl_crystal_density_method 'not measured'
_exptl_crystal_description block
_exptl_crystal_F_000 2128
_exptl_crystal_size_max 0.320
_exptl_crystal_size_mid 0.270
_exptl_crystal_size_min 0.210
_refine_diff_density_max 0.186
_refine_diff_density_min -0.163
_refine_diff_density_rms 0.035
_refine_ls_extinction_method none
_refine_ls_goodness_of_fit_ref 1.176
_refine_ls_hydrogen_treatment constr
_refine_ls_matrix_type full
_refine_ls_number_parameters 353
_refine_ls_number_reflns 4660
_refine_ls_number_restraints 0
_refine_ls_restrained_S_all 1.176
_refine_ls_R_factor_all 0.0619
_refine_ls_R_factor_gt 0.0527
_refine_ls_shift/su_max 0.000
_refine_ls_shift/su_mean 0.000
_refine_ls_structure_factor_coef Fsqd
_refine_ls_weighting_details 'w=1/[\s^2^(Fo^2^)+(0.0347P)^2^+2.5809P] where P=(Fo^2^+2Fc^2^)/3'
_refine_ls_weighting_scheme calc
_refine_ls_wR_factor_gt 0.1103
_refine_ls_wR_factor_ref 0.1149
_reflns_Friedel_coverage 0.000
_reflns_number_gt 4070
_reflns_number_total 4660
_reflns_threshold_expression 'I > 2\s(I)'
_cod_data_source_file jo7b00512_si_002.cif
_cod_data_source_block RP_31715_0m
_cod_database_code 4032431
_shelx_space_group_comment
;
The symmetry employed for this shelxl refinement is uniquely defined
by the following loop, which should always be used as a source of
symmetry information in preference to the above space-group names.
They are only intended as comments.
;
_shelx_estimated_absorpt_t_min 0.975
_shelx_estimated_absorpt_t_max 0.984
_shelxl_version_number 2013-3

loop_
_space_group_symop_operation_xyz
'x, y, z'
'x+1/2, -y+1/2, -z'
'-x, y+1/2, -z+1/2'
'-x+1/2, -y, z+1/2'
'-x, -y, -z'
'-x-1/2, y-1/2, z'
'x, -y-1/2, z-1/2'
'x-1/2, y, -z-1/2'

loop_
_atom_site_label
_atom_site_type_symbol
_atom_site_fract_x
_atom_site_fract_y
_atom_site_fract_z
_atom_site_U_iso_or_equiv
_atom_site_adp_type
_atom_site_occupancy
_atom_site_site_symmetry_order
_atom_site_calc_flag
_atom_site_refinement_flags_posn
_atom_site_refinement_flags_adp
O1 O 0.63082(13) 0.20552(8) 0.21364(4) 0.0412(3) Uani 1 1 d . .
O2 O 0.78797(14) 0.06510(8) 0.21600(5) 0.0444(4) Uani 1 1 d . .
H2 H 0.7437 0.0816 0.2365 0.067 Uiso 1 1 calc R U
N1 N 0.62850(14) 0.17278(8) 0.13841(5) 0.0297(3) Uani 1 1 d . .
N2 N 1.11513(19) 0.09297(12) 0.20849(7) 0.0568(5) Uani 1 1 d . .
C1 C 0.49990(17) 0.20340(11) 0.12384(6) 0.0324(4) Uani 1 1 d . .
C2 C 0.41386(18) 0.12885(11) 0.11978(7) 0.0379(5) Uani 1 1 d . .
C3 C 0.3427(2) 0.10913(14) 0.08290(8) 0.0557(6) Uani 1 1 d . .
H3 H 0.3434 0.1422 0.0582 0.067 Uiso 1 1 calc R U
C4 C 0.2696(3) 0.03986(17) 0.08225(10) 0.0706(8) Uani 1 1 d . .
H4 H 0.2207 0.0278 0.0573 0.085 Uiso 1 1 calc R U
C5 C 0.2688(3) -0.01038(15) 0.11763(11) 0.0709(8) Uani 1 1 d . .
H5 H 0.2203 -0.0567 0.1169 0.085 Uiso 1 1 calc R U
C6 C 0.3399(2) 0.00809(14) 0.15411(10) 0.0613(7) Uani 1 1 d . .
H6 H 0.3404 -0.0261 0.1783 0.074 Uiso 1 1 calc R U
C7 C 0.4112(2) 0.07694(12) 0.15560(8) 0.0472(5) Uani 1 1 d . .
H7 H 0.4583 0.0888 0.1810 0.057 Uiso 1 1 calc R U
C8 C 0.51446(19) 0.25113(11) 0.08054(6) 0.0370(4) Uani 1 1 d . .
C9 C 0.6318(2) 0.26906(11) 0.06163(6) 0.0428(5) Uani 1 1 d . .
H9 H 0.7069 0.2505 0.0746 0.051 Uiso 1 1 calc R U
C10 C 0.6382(3) 0.31466(13) 0.02327(7) 0.0574(6) Uani 1 1 d . .
H10 H 0.7175 0.3258 0.0106 0.069 Uiso 1 1 calc R U
C11 C 0.5283(3) 0.34342(14) 0.00387(8) 0.0691(8) Uani 1 1 d . .
H11 H 0.5327 0.3727 -0.0222 0.083 Uiso 1 1 calc R U
C12 C 0.4122(3) 0.32849(15) 0.02343(9) 0.0688(8) Uani 1 1 d . .
H12 H 0.3376 0.3487 0.0108 0.083 Uiso 1 1 calc R U
C13 C 0.4047(2) 0.28384(14) 0.06162(8) 0.0542(6) Uani 1 1 d . .
H13 H 0.3253 0.2755 0.0749 0.065 Uiso 1 1 calc R U
C14 C 0.44775(18) 0.26395(11) 0.15784(6) 0.0328(4) Uani 1 1 d . .
C15 C 0.5186(2) 0.33206(11) 0.16680(7) 0.0404(5) Uani 1 1 d . .
H15 H 0.5964 0.3402 0.1524 0.049 Uiso 1 1 calc R U
C16 C 0.4753(2) 0.38741(12) 0.19665(7) 0.0493(6) Uani 1 1 d . .
H16 H 0.5255 0.4315 0.2032 0.059 Uiso 1 1 calc R U
C17 C 0.3575(3) 0.37802(13) 0.21700(7) 0.0548(6) Uani 1 1 d . .
H17 H 0.3278 0.4156 0.2371 0.066 Uiso 1 1 calc R U
C18 C 0.2849(2) 0.31264(14) 0.20714(7) 0.0535(6) Uani 1 1 d . .
H18 H 0.2047 0.3065 0.2203 0.064 Uiso 1 1 calc R U
C19 C 0.32960(19) 0.25548(12) 0.17780(7) 0.0423(5) Uani 1 1 d . .
H19 H 0.2795 0.2112 0.1716 0.051 Uiso 1 1 calc R U
C20 C 0.67565(17) 0.17423(10) 0.18121(6) 0.0296(4) Uani 1 1 d . .
C21 C 0.79880(17) 0.12436(10) 0.18306(6) 0.0316(4) Uani 1 1 d . .
C22 C 0.80225(18) 0.08735(10) 0.13803(6) 0.0315(4) Uani 1 1 d . .
C23 C 0.69874(17) 0.11508(10) 0.11360(6) 0.0308(4) Uani 1 1 d . .
C24 C 0.6751(2) 0.08603(12) 0.07154(6) 0.0401(5) Uani 1 1 d . .
H24 H 0.6050 0.1034 0.0551 0.048 Uiso 1 1 calc R U
C25 C 0.7596(2) 0.02985(12) 0.05466(7) 0.0478(5) Uani 1 1 d . .
H25 H 0.7448 0.0091 0.0265 0.057 Uiso 1 1 calc R U
C26 C 0.8642(2) 0.00413(12) 0.07828(7) 0.0491(5) Uani 1 1 d . .
H26 H 0.9202 -0.0325 0.0658 0.059 Uiso 1 1 calc R U
C27 C 0.8864(2) 0.03262(11) 0.12047(7) 0.0410(5) Uani 1 1 d . .
H27 H 0.9567 0.0152 0.1368 0.049 Uiso 1 1 calc R U
C28 C 0.91347(18) 0.18022(11) 0.19411(6) 0.0356(4) Uani 1 1 d . .
H28 H 0.8932 0.2067 0.2222 0.043 Uiso 1 1 calc R U
C29 C 1.0277(2) 0.13116(12) 0.20181(6) 0.0406(5) Uani 1 1 d . .
C30 C 0.93532(18) 0.24461(11) 0.15969(6) 0.0370(4) Uani 1 1 d . .
C31 C 1.0056(2) 0.23169(13) 0.12137(7) 0.0495(5) Uani 1 1 d . .
H31 H 1.0446 0.1829 0.1166 0.059 Uiso 1 1 calc R U
C32 C 1.0177(3) 0.29107(15) 0.09018(9) 0.0630(7) Uani 1 1 d . .
H32 H 1.0646 0.2819 0.0644 0.076 Uiso 1 1 calc R U
C33 C 0.9613(3) 0.36344(15) 0.09681(10) 0.0666(7) Uani 1 1 d . .
H33 H 0.9703 0.4032 0.0757 0.080 Uiso 1 1 calc R U
C34 C 0.8921(3) 0.37720(14) 0.13429(10) 0.0641(7) Uani 1 1 d . .
H34 H 0.8535 0.4263 0.1387 0.077 Uiso 1 1 calc R U
C35 C 0.8791(2) 0.31831(12) 0.16585(8) 0.0495(5) Uani 1 1 d . .
H35 H 0.8322 0.3282 0.1915 0.059 Uiso 1 1 calc R U

loop_
_atom_site_aniso_label
_atom_site_aniso_U_11
_atom_site_aniso_U_22
_atom_site_aniso_U_33
_atom_site_aniso_U_23
_atom_site_aniso_U_13
_atom_site_aniso_U_12
O1 0.0467(8) 0.0469(8) 0.0300(7) -0.0019(6) 0.0008(6) 0.0169(7)
O2 0.0510(9) 0.0404(8) 0.0419(8) 0.0121(6) 0.0101(7) 0.0143(7)
N1 0.0294(8) 0.0303(8) 0.0295(8) 0.0007(6) 0.0002(6) 0.0022(6)
N2 0.0438(11) 0.0609(12) 0.0658(13) -0.0106(10) -0.0163(10) 0.0145(10)
C1 0.0273(9) 0.0340(10) 0.0360(10) 0.0055(8) -0.0008(8) -0.0004(8)
C2 0.0295(10) 0.0364(10) 0.0478(11) -0.0004(9) 0.0022(9) -0.0018(8)
C3 0.0501(14) 0.0577(14) 0.0592(14) -0.0054(11) -0.0090(11) -0.0087(11)
C4 0.0555(16) 0.0719(18) 0.0843(19) -0.0284(16) -0.0045(14) -0.0195(14)
C5 0.0557(16) 0.0478(14) 0.109(2) -0.0196(16) 0.0202(16) -0.0194(12)
C6 0.0551(15) 0.0412(13) 0.0875(18) 0.0030(13) 0.0190(14) -0.0102(11)
C7 0.0412(12) 0.0421(12) 0.0583(13) 0.0049(10) 0.0063(10) -0.0046(9)
C8 0.0452(12) 0.0329(10) 0.0329(10) 0.0011(8) -0.0054(9) -0.0020(9)
C9 0.0548(13) 0.0359(11) 0.0378(11) 0.0023(9) 0.0038(10) -0.0016(9)
C10 0.0896(19) 0.0421(12) 0.0406(12) 0.0033(10) 0.0147(13) -0.0061(13)
C11 0.128(3) 0.0450(13) 0.0343(12) 0.0097(10) -0.0095(15) -0.0033(16)
C12 0.095(2) 0.0554(15) 0.0554(15) 0.0114(12) -0.0316(15) 0.0053(15)
C13 0.0558(14) 0.0542(13) 0.0524(13) 0.0109(11) -0.0169(11) 0.0013(11)
C14 0.0320(10) 0.0318(10) 0.0345(10) 0.0090(8) -0.0043(8) 0.0061(8)
C15 0.0419(11) 0.0353(10) 0.0441(11) 0.0082(9) 0.0007(9) 0.0015(9)
C16 0.0707(16) 0.0303(10) 0.0471(12) 0.0042(9) -0.0002(11) 0.0033(10)
C17 0.0787(17) 0.0407(12) 0.0450(12) 0.0055(10) 0.0104(12) 0.0216(12)
C18 0.0502(14) 0.0572(15) 0.0531(13) 0.0121(11) 0.0172(11) 0.0186(12)
C19 0.0354(11) 0.0416(11) 0.0498(12) 0.0083(9) 0.0029(9) 0.0048(9)
C20 0.0303(10) 0.0282(9) 0.0304(9) 0.0031(8) 0.0027(8) 0.0008(8)
C21 0.0335(10) 0.0306(9) 0.0306(9) 0.0028(8) 0.0005(8) 0.0049(8)
C22 0.0336(10) 0.0253(9) 0.0357(10) 0.0002(8) 0.0039(8) -0.0026(8)
C23 0.0322(10) 0.0270(9) 0.0332(9) 0.0001(7) 0.0045(8) -0.0038(8)
C24 0.0465(12) 0.0402(11) 0.0337(10) -0.0011(9) -0.0001(9) -0.0044(9)
C25 0.0657(15) 0.0405(11) 0.0371(11) -0.0106(9) 0.0079(11) -0.0063(11)
C26 0.0582(14) 0.0374(11) 0.0517(13) -0.0107(10) 0.0133(11) 0.0040(10)
C27 0.0422(11) 0.0323(10) 0.0486(12) -0.0024(9) 0.0053(9) 0.0037(9)
C28 0.0340(10) 0.0396(10) 0.0332(10) -0.0071(8) -0.0049(8) 0.0066(8)
C29 0.0387(12) 0.0446(11) 0.0384(11) -0.0085(9) -0.0087(9) 0.0019(10)
C30 0.0324(10) 0.0362(10) 0.0425(11) -0.0040(9) -0.0061(9) -0.0042(8)
C31 0.0460(13) 0.0461(12) 0.0565(13) -0.0068(10) 0.0062(11) -0.0041(10)
C32 0.0637(16) 0.0676(17) 0.0576(15) 0.0047(13) 0.0109(12) -0.0174(14)
C33 0.0678(18) 0.0541(15) 0.0779(18) 0.0181(14) -0.0052(15) -0.0182(13)
C34 0.0626(16) 0.0392(12) 0.0904(19) 0.0065(13) -0.0028(15) -0.0020(12)
C35 0.0481(13) 0.0409(12) 0.0595(13) -0.0062(10) 0.0013(11) -0.0009(10)

loop_
_atom_type_symbol
_atom_type_description
_atom_type_scat_dispersion_real
_atom_type_scat_dispersion_imag
_atom_type_scat_source
C C 0.0033 0.0016 'International Tables Vol C Tables 4.2.6.8 and 6.1.1.4'
H H 0.0000 0.0000 'International Tables Vol C Tables 4.2.6.8 and 6.1.1.4'
N N 0.0061 0.0033 'International Tables Vol C Tables 4.2.6.8 and 6.1.1.4'
O O 0.0106 0.0060 'International Tables Vol C Tables 4.2.6.8 and 6.1.1.4'

loop_
_geom_angle_atom_site_label_1
_geom_angle_atom_site_label_2
_geom_angle_atom_site_label_3
_geom_angle
C21 O2 H2 109.5
C20 N1 C23 108.57(14)
C20 N1 C1 125.79(14)
C23 N1 C1 122.57(14)
N1 C1 C8 109.85(14)
N1 C1 C14 110.32(14)
C8 C1 C14 104.51(14)
N1 C1 C2 105.08(14)
C8 C1 C2 114.49(15)
C14 C1 C2 112.67(15)
C3 C2 C7 117.63(19)
C3 C2 C1 124.85(18)
C7 C2 C1 117.49(17)
C2 C3 C4 120.5(2)
C2 C3 H3 119.7
C4 C3 H3 119.7
C5 C4 C3 120.9(2)
C5 C4 H4 119.5
C3 C4 H4 119.5
C6 C5 C4 119.1(2)
C6 C5 H5 120.5
C4 C5 H5 120.5
C5 C6 C7 120.8(2)
C5 C6 H6 119.6
C7 C6 H6 119.6
C6 C7 C2 121.0(2)
C6 C7 H7 119.5
C2 C7 H7 119.5
C9 C8 C13 118.10(18)
C9 C8 C1 123.41(17)
C13 C8 C1 118.24(18)
C8 C9 C10 120.4(2)
C8 C9 H9 119.8
C10 C9 H9 119.8
C11 C10 C9 120.6(2)
C11 C10 H10 119.7
C9 C10 H10 119.7
C12 C11 C10 119.2(2)
C12 C11 H11 120.4
C10 C11 H11 120.4
C11 C12 C13 120.7(2)
C11 C12 H12 119.7
C13 C12 H12 119.7
C12 C13 C8 120.8(2)
C12 C13 H13 119.6
C8 C13 H13 119.6
C19 C14 C15 118.35(18)
C19 C14 C1 122.35(17)
C15 C14 C1 119.19(17)
C16 C15 C14 120.9(2)
C16 C15 H15 119.5
C14 C15 H15 119.5
C15 C16 C17 120.3(2)
C15 C16 H16 119.8
C17 C16 H16 119.8
C18 C17 C16 119.1(2)
C18 C17 H17 120.4
C16 C17 H17 120.4
C17 C18 C19 120.8(2)
C17 C18 H18 119.6
C19 C18 H18 119.6
C14 C19 C18 120.4(2)
C14 C19 H19 119.8
C18 C19 H19 119.8
O1 C20 N1 128.86(16)
O1 C20 C21 122.33(16)
N1 C20 C21 108.76(14)
O2 C21 C22 110.13(14)
O2 C21 C20 110.26(14)
C22 C21 C20 102.50(14)
O2 C21 C28 109.82(15)
C22 C21 C28 115.37(15)
C20 C21 C28 108.49(14)
C27 C22 C23 121.10(17)
C27 C22 C21 130.08(18)
C23 C22 C21 108.80(15)
C24 C23 C22 120.41(17)
C24 C23 N1 129.07(17)
C22 C23 N1 110.51(15)
C23 C24 C25 117.68(19)
C23 C24 H24 121.2
C25 C24 H24 121.2
C26 C25 C24 121.95(19)
C26 C25 H25 119.0
C24 C25 H25 119.0
C25 C26 C27 120.07(19)
C25 C26 H26 120.0
C27 C26 H26 120.0
C22 C27 C26 118.7(2)
C22 C27 H27 120.6
C26 C27 H27 120.6
C29 C28 C30 112.93(17)
C29 C28 C21 108.34(15)
C30 C28 C21 113.69(15)
C29 C28 H28 107.2
C30 C28 H28 107.2
C21 C28 H28 107.2
N2 C29 C28 178.8(2)
C31 C30 C35 118.4(2)
C31 C30 C28 122.42(18)
C35 C30 C28 119.13(18)
C32 C31 C30 120.2(2)
C32 C31 H31 119.9
C30 C31 H31 119.9
C33 C32 C31 120.6(2)
C33 C32 H32 119.7
C31 C32 H32 119.7
C34 C33 C32 120.0(2)
C34 C33 H33 120.0
C32 C33 H33 120.0
C33 C34 C35 120.0(2)
C33 C34 H34 120.0
C35 C34 H34 120.0
C34 C35 C30 120.8(2)
C34 C35 H35 119.6
C30 C35 H35 119.6

loop_
_geom_bond_atom_site_label_1
_geom_bond_atom_site_label_2
_geom_bond_distance
O1 C20 1.205(2)
O2 C21 1.413(2)
O2 H2 0.8200
N1 C20 1.380(2)
N1 C23 1.429(2)
N1 C1 1.502(2)
N2 C29 1.134(3)
C1 C8 1.541(2)
C1 C14 1.546(3)
C1 C2 1.549(3)
C2 C3 1.377(3)
C2 C7 1.390(3)
C3 C4 1.395(3)
C3 H3 0.9300
C4 C5 1.362(4)
C4 H4 0.9300
C5 C6 1.362(4)
C5 H5 0.9300
C6 C7 1.380(3)
C6 H6 0.9300
C7 H7 0.9300
C8 C9 1.382(3)
C8 C13 1.392(3)
C9 C10 1.390(3)
C9 H9 0.9300
C10 C11 1.374(4)
C10 H10 0.9300
C11 C12 1.369(4)
C11 H11 0.9300
C12 C13 1.378(3)
C12 H12 0.9300
C13 H13 0.9300
C14 C19 1.378(3)
C14 C15 1.392(3)
C15 C16 1.373(3)
C15 H15 0.9300
C16 C17 1.381(3)
C16 H16 0.9300
C17 C18 1.370(3)
C17 H17 0.9300
C18 C19 1.389(3)
C18 H18 0.9300
C19 H19 0.9300
C20 C21 1.535(2)
C21 C22 1.494(2)
C21 C28 1.558(3)
C22 C27 1.379(3)
C22 C23 1.387(3)
C23 C24 1.381(3)
C24 C25 1.390(3)
C24 H24 0.9300
C25 C26 1.372(3)
C25 H25 0.9300
C26 C27 1.379(3)
C26 H26 0.9300
C27 H27 0.9300
C28 C29 1.469(3)
C28 C30 1.519(3)
C28 H28 0.9800
C30 C31 1.384(3)
C30 C35 1.387(3)
C31 C32 1.379(3)
C31 H31 0.9300
C32 C33 1.370(4)
C32 H32 0.9300
C33 C34 1.360(4)
C33 H33 0.9300
C34 C35 1.382(3)
C34 H34 0.9300
C35 H35 0.9300

loop_
_geom_torsion_atom_site_label_1
_geom_torsion_atom_site_label_2
_geom_torsion_atom_site_label_3
_geom_torsion_atom_site_label_4
_geom_torsion
C20 N1 C1 C8 135.94(17)
C23 N1 C1 C8 -66.2(2)
C20 N1 C1 C14 21.3(2)
C23 N1 C1 C14 179.14(14)
C20 N1 C1 C2 -100.45(19)
C23 N1 C1 C2 57.44(19)
N1 C1 C2 C3 -127.7(2)
C8 C1 C2 C3 -7.1(3)
C14 C1 C2 C3 112.1(2)
N1 C1 C2 C7 50.4(2)
C8 C1 C2 C7 170.99(17)
C14 C1 C2 C7 -69.8(2)
C7 C2 C3 C4 0.9(3)
C1 C2 C3 C4 179.0(2)
C2 C3 C4 C5 -1.2(4)
C3 C4 C5 C6 0.5(4)
C4 C5 C6 C7 0.5(4)
C5 C6 C7 C2 -0.8(4)
C3 C2 C7 C6 0.1(3)
C1 C2 C7 C6 -178.15(19)
N1 C1 C8 C9 -6.4(2)
C14 C1 C8 C9 111.9(2)
C2 C1 C8 C9 -124.4(2)
N1 C1 C8 C13 179.48(17)
C14 C1 C8 C13 -62.2(2)
C2 C1 C8 C13 61.6(2)
C13 C8 C9 C10 -3.7(3)
C1 C8 C9 C10 -177.85(18)
C8 C9 C10 C11 0.8(3)
C9 C10 C11 C12 1.8(4)
C10 C11 C12 C13 -1.3(4)
C11 C12 C13 C8 -1.7(4)
C9 C8 C13 C12 4.2(3)
C1 C8 C13 C12 178.6(2)
N1 C1 C14 C19 -124.47(18)
C8 C1 C14 C19 117.51(18)
C2 C1 C14 C19 -7.4(2)
N1 C1 C14 C15 59.5(2)
C8 C1 C14 C15 -58.5(2)
C2 C1 C14 C15 176.61(16)
C19 C14 C15 C16 3.6(3)
C1 C14 C15 C16 179.72(17)
C14 C15 C16 C17 -2.8(3)
C15 C16 C17 C18 0.3(3)
C16 C17 C18 C19 1.3(3)
C15 C14 C19 C18 -2.0(3)
C1 C14 C19 C18 -178.00(18)
C17 C18 C19 C14 -0.4(3)
C23 N1 C20 O1 -167.80(18)
C1 N1 C20 O1 -7.4(3)
C23 N1 C20 C21 9.66(18)
C1 N1 C20 C21 170.11(15)
O1 C20 C21 O2 53.1(2)
N1 C20 C21 O2 -124.55(16)
O1 C20 C21 C22 170.34(17)
N1 C20 C21 C22 -7.33(18)
O1 C20 C21 C28 -67.2(2)
N1 C20 C21 C28 115.14(16)
O2 C21 C22 C27 -58.5(3)
C20 C21 C22 C27 -175.85(19)
C28 C21 C22 C27 66.5(2)
O2 C21 C22 C23 119.55(16)
C20 C21 C22 C23 2.22(18)
C28 C21 C22 C23 -115.46(17)
C27 C22 C23 C24 2.4(3)
C21 C22 C23 C24 -175.87(16)
C27 C22 C23 N1 -178.26(16)
C21 C22 C23 N1 3.5(2)
C20 N1 C23 C24 170.84(18)
C1 N1 C23 C24 9.6(3)
C20 N1 C23 C22 -8.41(19)
C1 N1 C23 C22 -169.62(15)
C22 C23 C24 C25 -1.2(3)
N1 C23 C24 C25 179.57(18)
C23 C24 C25 C26 -0.7(3)
C24 C25 C26 C27 1.6(3)
C23 C22 C27 C26 -1.5(3)
C21 C22 C27 C26 176.33(19)
C25 C26 C27 C22 -0.4(3)
O2 C21 C28 C29 51.84(19)
C22 C21 C28 C29 -73.3(2)
C20 C21 C28 C29 172.42(15)
O2 C21 C28 C30 178.25(15)
C22 C21 C28 C30 53.1(2)
C20 C21 C28 C30 -61.17(19)
C29 C28 C30 C31 40.1(3)
C21 C28 C30 C31 -83.8(2)
C29 C28 C30 C35 -142.35(19)
C21 C28 C30 C35 93.7(2)
C35 C30 C31 C32 -0.5(3)
C28 C30 C31 C32 177.0(2)
C30 C31 C32 C33 0.4(4)
C31 C32 C33 C34 -0.3(4)
C32 C33 C34 C35 0.3(4)
C33 C34 C35 C30 -0.4(4)
C31 C30 C35 C34 0.5(3)
C28 C30 C35 C34 -177.1(2)
